data_2017172
loop_
_publ_author_name
'Sopkov\'a-de Oliveira Santos, Jana'
'Bazin, Marc-Antoine'
'Lohier, Jean-Fran\,cois'
'El Kihel, La\=ila'
'Rault, Sylvain'

_publ_section_title
;
 1,2,3-Trimethoxy-4-[(<i>E</i>)-2-phenylvinyl]benzene and
 (<i>E</i>,<i>E</i>)-1,4-bis(2,3,4-trimethoxyphenyl)buta-1,3-diene
;
_journal_coeditor_code FA3186
_journal_issue 7
_journal_name_full 'Acta Crystallographica Section C'
_journal_page_first o311
_journal_page_last o313
_journal_paper_doi 10.1107/S0108270109019702
_journal_volume 65
_journal_year 2009
_chemical_formula_iupac 'C22 H26 O6'
_chemical_formula_moiety 'C22 H26 O6'
_chemical_formula_sum 'C22 H26 O6'
_chemical_formula_weight 386.43
_chemical_name_systematic
;
(<i>E</i>,<i>E</i>)-1,4-bis(2,3,4-trimethoxyphenyl)buta-1,3-diene
;
_space_group_IT_number 14
_symmetry_cell_setting monoclinic
_symmetry_space_group_name_Hall '-P 2yn'
_symmetry_space_group_name_H-M 'P 1 21/n 1'
_atom_sites_solution_hydrogens difmap
_atom_sites_solution_primary direct
_atom_sites_solution_secondary difmap
_audit_creation_method SHELXL97
_cell_angle_alpha 90.00
_cell_angle_beta 102.138(2)
_cell_angle_gamma 90.00
_cell_formula_units_Z 2
_cell_length_a 10.2899(4)
_cell_length_b 7.0186(3)
_cell_length_c 13.9897(5)
_cell_measurement_reflns_used 9216
_cell_measurement_temperature 296(2)
_cell_measurement_theta_max 36.30
_cell_measurement_theta_min 2.25
_cell_volume 987.76(7)
_computing_cell_refinement 'APEX2 (Bruker, 2006)'
_computing_data_collection 'APEX2 (Bruker, 2006)'
_computing_data_reduction 'SAINT (Bruker, 2006)'
_computing_molecular_graphics 'ORTEP-3 (Farrugia, 1997)'
_computing_publication_material 'SHELXL97 (Sheldrick, 2008)'
_computing_structure_refinement 'SHELXL97 (Sheldrick, 2008)'
_computing_structure_solution 'SHELXTL (Sheldrick, 2008)'
_diffrn_ambient_temperature 296(2)
_diffrn_measured_fraction_theta_full 0.998
_diffrn_measured_fraction_theta_max 0.998
_diffrn_measurement_device_type 'Bruker APEXII CCD area-detector'
_diffrn_measurement_method '\f and \w'
_diffrn_radiation_monochromator graphite
_diffrn_radiation_source 'sealed tube'
_diffrn_radiation_type MoK\a
_diffrn_radiation_wavelength 0.71073
_diffrn_reflns_av_R_equivalents 0.0528
_diffrn_reflns_av_sigmaI/netI 0.0326
_diffrn_reflns_limit_h_max 16
_diffrn_reflns_limit_h_min -16
_diffrn_reflns_limit_k_max 10
_diffrn_reflns_limit_k_min -11
_diffrn_reflns_limit_l_max 22
_diffrn_reflns_limit_l_min -21
_diffrn_reflns_number 30080
_diffrn_reflns_theta_full 34.97
_diffrn_reflns_theta_max 34.97
_diffrn_reflns_theta_min 2.25
_diffrn_standards_decay_% 0
_exptl_absorpt_coefficient_mu 0.094
_exptl_absorpt_correction_type none
_exptl_crystal_colour colourless
_exptl_crystal_density_diffrn 1.299
_exptl_crystal_density_method 'not measured'
_exptl_crystal_description plate
_exptl_crystal_F_000 412
_exptl_crystal_size_max 0.32
_exptl_crystal_size_mid 0.21
_exptl_crystal_size_min 0.18
_refine_diff_density_max 0.677
_refine_diff_density_min -0.275
_refine_ls_extinction_method none
_refine_ls_goodness_of_fit_ref 1.065
_refine_ls_hydrogen_treatment refall
_refine_ls_matrix_type full
_refine_ls_number_parameters 179
_refine_ls_number_reflns 4333
_refine_ls_number_restraints 0
_refine_ls_restrained_S_all 1.065
_refine_ls_R_factor_all 0.0634
_refine_ls_R_factor_gt 0.0461
_refine_ls_shift/su_max 0.000
_refine_ls_shift/su_mean 0.000
_refine_ls_structure_factor_coef Fsqd
_refine_ls_weighting_details 'calc w = 1/[\s^2^(Fo^2^)+(0.0829P)^2^+0.1139P] where P=(Fo^2^+2Fc^2^)/3'
_refine_ls_weighting_scheme calc
_refine_ls_wR_factor_gt 0.1224
_refine_ls_wR_factor_ref 0.1357
_reflns_number_gt 3409
_reflns_number_total 4333
_reflns_threshold_expression I>2\s(I)
_cod_data_source_file fa3186.cif
_cod_data_source_block II
_cod_original_sg_symbol_H-M 'P 21/n'
_cod_database_code 2017172
_cod_database_fobs_code 2017172

loop_
_symmetry_equiv_pos_as_xyz
'x, y, z'
'-x+1/2, y+1/2, -z+1/2'
'-x, -y, -z'
'x-1/2, -y-1/2, z-1/2'

loop_
_atom_site_type_symbol
_atom_site_label
_atom_site_fract_x
_atom_site_fract_y
_atom_site_fract_z
_atom_site_U_iso_or_equiv
_atom_site_adp_type
_atom_site_calc_flag
_atom_site_refinement_flags
_atom_site_occupancy
_atom_site_disorder_assembly
_atom_site_disorder_group
C C1 0.28922(7) 0.06584(11) 0.12655(6) 0.01294(14) Uani d . 1 . .
C C2 0.29912(8) -0.06337(11) 0.20410(6) 0.01579(15) Uani d . 1 . .
H H2 0.2234(14) -0.150(2) 0.2091(10) 0.021(3) Uiso d . 1 . .
C C3 0.41067(8) -0.07076(11) 0.27982(6) 0.01584(15) Uani d . 1 . .
H H3 0.4118(14) -0.161(2) 0.3324(10) 0.026(3) Uiso d . 1 . .
C C4 0.51690(7) 0.05351(11) 0.28063(6) 0.01356(14) Uani d . 1 . .
C C5 0.51088(7) 0.18244(10) 0.20317(6) 0.01276(14) Uani d . 1 . .
C C6 0.39819(7) 0.18788(10) 0.12767(5) 0.01247(14) Uani d . 1 . .
C C7 0.17092(7) 0.08541(11) 0.04843(6) 0.01402(14) Uani d . 1 . .
H H7 0.1750(14) 0.1769(19) -0.0002(10) 0.021(3) Uiso d . 1 . .
C C8 0.05752(7) -0.01658(11) 0.03862(5) 0.01399(14) Uani d . 1 . .
H H8 0.0492(13) -0.117(2) 0.0854(9) 0.022(3) Uiso d . 1 . .
O O1 0.39277(6) 0.32140(8) 0.05491(4) 0.01553(13) Uani d . 1 . .
C C9 0.45411(10) 0.25947(14) -0.02267(7) 0.02239(18) Uani d . 1 . .
H H9A 0.5473(15) 0.221(2) 0.0032(11) 0.034(4) Uiso d . 1 . .
H H9B 0.4567(15) 0.365(2) -0.0674(11) 0.029(3) Uiso d . 1 . .
H H9C 0.4056(15) 0.149(2) -0.0570(10) 0.030(4) Uiso d . 1 . .
O O2 0.61634(6) 0.30017(8) 0.19888(4) 0.01464(12) Uani d . 1 . .
C C10 0.62063(9) 0.46692(12) 0.25903(6) 0.01910(16) Uani d . 1 . .
H H10A 0.6370(15) 0.4368(19) 0.3281(11) 0.026(3) Uiso d . 1 . .
H H10B 0.5335(15) 0.533(2) 0.2442(11) 0.033(4) Uiso d . 1 . .
H H10C 0.6886(13) 0.542(2) 0.2437(9) 0.021(3) Uiso d . 1 . .
O O3 0.62882(6) 0.06182(9) 0.35277(4) 0.01632(13) Uani d . 1 . .
C C11 0.64741(9) -0.08735(12) 0.42413(6) 0.01779(16) Uani d . 1 . .
H H11C 0.5806(15) -0.085(2) 0.4615(10) 0.025(3) Uiso d . 1 . .
H H11A 0.7306(15) -0.056(2) 0.4665(11) 0.031(4) Uiso d . 1 . .
H H11B 0.6526(14) -0.211(2) 0.3929(10) 0.026(3) Uiso d . 1 . .

loop_
_atom_site_aniso_label
_atom_site_aniso_U_11
_atom_site_aniso_U_22
_atom_site_aniso_U_33
_atom_site_aniso_U_12
_atom_site_aniso_U_13
_atom_site_aniso_U_23
C1 0.0130(3) 0.0113(3) 0.0140(3) -0.0013(2) 0.0015(2) -0.0003(2)
C2 0.0148(3) 0.0147(3) 0.0169(3) -0.0041(2) 0.0009(2) 0.0025(2)
C3 0.0155(3) 0.0145(3) 0.0165(3) -0.0032(2) 0.0009(2) 0.0033(2)
C4 0.0133(3) 0.0124(3) 0.0140(3) -0.0009(2) 0.0006(2) 0.0006(2)
C5 0.0123(3) 0.0104(3) 0.0154(3) -0.0017(2) 0.0028(2) 0.0002(2)
C6 0.0136(3) 0.0100(3) 0.0136(3) -0.0004(2) 0.0024(2) 0.0008(2)
C7 0.0135(3) 0.0134(3) 0.0142(3) -0.0013(2) 0.0009(2) -0.0004(2)
C8 0.0137(3) 0.0135(3) 0.0140(3) -0.0008(2) 0.0014(2) -0.0018(2)
O1 0.0184(3) 0.0122(3) 0.0158(3) -0.00030(19) 0.0032(2) 0.00383(19)
C9 0.0308(4) 0.0200(4) 0.0179(4) -0.0025(3) 0.0087(3) 0.0018(3)
O2 0.0136(2) 0.0126(2) 0.0181(3) -0.00376(18) 0.00403(19) -0.00145(19)
C10 0.0238(4) 0.0144(3) 0.0197(4) -0.0065(3) 0.0060(3) -0.0031(3)
O3 0.0146(2) 0.0151(3) 0.0167(3) -0.00239(19) -0.00243(19) 0.00352(19)
C11 0.0188(3) 0.0159(3) 0.0169(3) 0.0002(3) -0.0002(3) 0.0035(3)

loop_
_atom_type_symbol
_atom_type_description
_atom_type_scat_dispersion_real
_atom_type_scat_dispersion_imag
_atom_type_scat_source
C C 0.0033 0.0016 'International Tables Vol C Tables 4.2.6.8 and 6.1.1.4'
H H 0.0000 0.0000 'International Tables Vol C Tables 4.2.6.8 and 6.1.1.4'
O O 0.0106 0.0060 'International Tables Vol C Tables 4.2.6.8 and 6.1.1.4'

loop_
_geom_angle_atom_site_label_1
_geom_angle_atom_site_label_2
_geom_angle_atom_site_label_3
_geom_angle_site_symmetry_1
_geom_angle_site_symmetry_3
_geom_angle
_geom_angle_publ_flag
C2 C1 C6 . . 117.19(7) ?
C2 C1 C7 . . 123.60(7) ?
C6 C1 C7 . . 119.15(7) ?
C3 C2 C1 . . 121.89(7) ?
C3 C2 H2 . . 117.0(8) ?
C1 C2 H2 . . 121.0(8) ?
C2 C3 C4 . . 120.16(7) ?
C2 C3 H3 . . 118.7(9) ?
C4 C3 H3 . . 121.1(9) ?
O3 C4 C3 . . 124.78(7) ?
O3 C4 C5 . . 115.93(7) ?
C3 C4 C5 . . 119.29(7) ?
O2 C5 C6 . . 119.23(7) ?
O2 C5 C4 . . 120.94(7) ?
C6 C5 C4 . . 119.80(7) ?
O1 C6 C5 . . 118.46(6) ?
O1 C6 C1 . . 119.84(7) ?
C5 C6 C1 . . 121.65(7) ?
C8 C7 C1 . . 126.30(7) ?
C8 C7 H7 . . 117.1(8) ?
C1 C7 H7 . . 116.6(8) ?
C7 C8 C8 . 3 123.04(9) ?
C7 C8 H8 . . 120.6(8) ?
C8 C8 H8 3 . 116.3(8) ?
C6 O1 C9 . . 113.45(6) ?
O1 C9 H9A . . 110.7(9) ?
O1 C9 H9B . . 109.4(9) ?
H9A C9 H9B . . 106.6(12) ?
O1 C9 H9C . . 110.3(9) ?
H9A C9 H9C . . 108.4(13) ?
H9B C9 H9C . . 111.4(12) ?
C5 O2 C10 . . 113.04(6) ?
O2 C10 H10A . . 112.6(8) ?
O2 C10 H10B . . 110.2(9) ?
H10A C10 H10B . . 105.7(12) ?
O2 C10 H10C . . 104.8(8) ?
H10A C10 H10C . . 111.7(12) ?
H10B C10 H10C . . 112.0(12) ?
C4 O3 C11 . . 116.94(6) ?
O3 C11 H11C . . 111.6(9) ?
O3 C11 H11A . . 103.7(9) ?
H11C C11 H11A . . 108.3(12) ?
O3 C11 H11B . . 110.5(8) ?
H11C C11 H11B . . 112.0(12) ?
H11A C11 H11B . . 110.5(12) ?

loop_
_geom_bond_atom_site_label_1
_geom_bond_atom_site_label_2
_geom_bond_site_symmetry_2
_geom_bond_distance
_geom_bond_publ_flag
C1 C2 . 1.4012(11) ?
C1 C6 . 1.4085(10) ?
C1 C7 . 1.4614(10) y
C2 C3 . 1.3896(11) ?
C2 H2 . 1.001(14) ?
C3 C4 . 1.3966(11) ?
C3 H3 . 0.967(14) ?
C4 O3 . 1.3637(9) ?
C4 C5 . 1.4032(11) ?
C5 O2 . 1.3752(9) ?
C5 C6 . 1.3952(10) ?
C6 O1 . 1.3761(9) ?
C7 C8 . 1.3511(11) y
C7 H7 . 0.943(13) ?
C8 C8 3 1.4441(14) y
C8 H8 . 0.977(14) ?
O1 C9 . 1.4330(11) ?
C9 H9A . 0.988(15) ?
C9 H9B . 0.973(16) ?
C9 H9C . 0.992(16) ?
O2 C10 . 1.4367(10) ?
C10 H10A . 0.968(15) ?
C10 H10B . 0.992(16) ?
C10 H10C . 0.935(14) ?
O3 C11 . 1.4314(10) ?
C11 H11C . 0.947(15) ?
C11 H11A . 0.958(15) ?
C11 H11B . 0.979(14) ?
